data_4031915
loop_
_publ_author_name
'Stancl, Marek'
'Gargulakova, Zuzana'
'Sindelar, Vladimir'

_publ_section_title
;
 Correction to &quot;Glycoluril Dimer Isomerization under Aqueous Acidic
 Conditions Related to Cucurbituril Formation&quot;.
;
_journal_issue 3
_journal_name_full 'The Journal of organic chemistry'
_journal_page_first 1316
_journal_paper_doi 10.1021/acs.joc.6b00024
_journal_volume 81
_journal_year 2016
_chemical_formula_sum 'C14.25 H21 N8 O4.25'
_chemical_formula_weight 372.39
_chemical_name_systematic
; 
 ? 
;
_space_group_IT_number 14
_symmetry_cell_setting monoclinic
_symmetry_space_group_name_Hall '-P 2yn'
_symmetry_space_group_name_H-M 'P 1 21/n 1'
_atom_sites_solution_hydrogens geom
_atom_sites_solution_primary direct
_atom_sites_solution_secondary difmap
_audit_creation_method SHELXL-97
_cell_angle_alpha 90.00
_cell_angle_beta 92.895(3)
_cell_angle_gamma 90.00
_cell_formula_units_Z 8
_cell_length_a 11.8598(4)
_cell_length_b 19.9474(11)
_cell_length_c 13.9976(5)
_cell_measurement_reflns_used 12759
_cell_measurement_temperature 120(2)
_cell_measurement_theta_max 27.2814
_cell_measurement_theta_min 2.6610
_cell_volume 3307.2(2)
_computing_cell_refinement 'CrysAlis RED (Oxford Diffraction Ltd, 2009)'
_computing_data_collection 'CrysAlis CCD (Oxford Diffraction Ltd, 2009)'
_computing_data_reduction 'CrysAlis RED (Oxford Diffraction Ltd, 2009)'
_computing_structure_refinement 'SHELXL-97 (Sheldrick, 1997)'
_computing_structure_solution 'SHELXS-97 (Sheldrick, 1990)'
_diffrn_ambient_temperature 120(2)
_diffrn_detector_area_resol_mean 8.4353
_diffrn_measured_fraction_theta_full 0.999
_diffrn_measured_fraction_theta_max 0.999
_diffrn_measurement_device_type 'Xcalibur, Sapphire2, large Be window'
_diffrn_measurement_method '\w scan'
_diffrn_radiation_monochromator graphite
_diffrn_radiation_source 'Enhance (Mo) X-ray Source'
_diffrn_radiation_type MoK\a
_diffrn_radiation_wavelength 0.71073
_diffrn_reflns_av_R_equivalents 0.0336
_diffrn_reflns_av_sigmaI/netI 0.0408
_diffrn_reflns_limit_h_max 14
_diffrn_reflns_limit_h_min -14
_diffrn_reflns_limit_k_max 23
_diffrn_reflns_limit_k_min -20
_diffrn_reflns_limit_l_max 16
_diffrn_reflns_limit_l_min -16
_diffrn_reflns_number 39246
_diffrn_reflns_theta_full 25.00
_diffrn_reflns_theta_max 25.00
_diffrn_reflns_theta_min 2.67
_diffrn_standards_number 0
_exptl_absorpt_coefficient_mu 0.114
_exptl_absorpt_correction_T_max 1.00000
_exptl_absorpt_correction_T_min 0.91866
_exptl_absorpt_correction_type multi-scan
_exptl_absorpt_process_details 'CrysAlis RED (Oxford Diffraction Ltd, 2009)'
_exptl_crystal_density_diffrn 1.496
_exptl_crystal_density_method 'not measured'
_exptl_crystal_F_000 1572
_exptl_crystal_size_max 0.30
_exptl_crystal_size_mid 0.30
_exptl_crystal_size_min 0.20
_refine_diff_density_max 0.207
_refine_diff_density_min -0.415
_refine_diff_density_rms 0.051
_refine_ls_extinction_method none
_refine_ls_goodness_of_fit_ref 0.992
_refine_ls_hydrogen_treatment constr
_refine_ls_matrix_type full
_refine_ls_number_parameters 498
_refine_ls_number_reflns 5817
_refine_ls_number_restraints 0
_refine_ls_restrained_S_all 0.992
_refine_ls_R_factor_all 0.0690
_refine_ls_R_factor_gt 0.0396
_refine_ls_shift/su_max 0.017
_refine_ls_shift/su_mean 0.000
_refine_ls_structure_factor_coef Fsqd
_refine_ls_weighting_details 'calc w=1/[\s^2^(Fo^2^)+(0.0831P)^2^+0.0000P] where P=(Fo^2^+2Fc^2^)/3'
_refine_ls_weighting_scheme calc
_refine_ls_wR_factor_gt 0.1125
_refine_ls_wR_factor_ref 0.1314
_reflns_number_gt 3814
_reflns_number_total 5817
_reflns_threshold_expression >2sigma(I)
_cod_data_source_file jo6b00024_si_001.cif
_cod_data_source_block vs25
_cod_depositor_comments
;
The following automatic conversions were performed:

'_symmetry_cell_setting' value 'Monoclinic' changed to 'monoclinic'
according to
/usr/data/users/saulius/crontab/automatic-downloads/current/ACS/lib/dictionaries/cif_core.dic
dictionary named 'cif_core.dic' version 2.4.2 from 2011-04-26.

Automatic conversion script
Id: cif_fix_values 4268 2015-11-12 08:31:59Z antanas 
;
_cod_original_sg_symbol_H-M P2(1)/n
_cod_database_code 4031915

loop_
_symmetry_equiv_pos_as_xyz
'x, y, z'
'-x+1/2, y+1/2, -z+1/2'
'-x, -y, -z'
'x-1/2, -y-1/2, z-1/2'

loop_
_atom_site_label
_atom_site_type_symbol
_atom_site_fract_x
_atom_site_fract_y
_atom_site_fract_z
_atom_site_U_iso_or_equiv
_atom_site_adp_type
_atom_site_occupancy
_atom_site_symmetry_multiplicity
_atom_site_calc_flag
_atom_site_refinement_flags
_atom_site_disorder_assembly
_atom_site_disorder_group
O1 O 0.94142(13) 0.18062(8) 0.39281(11) 0.0297(4) Uani 1 1 d . . .
O2 O 1.17097(13) -0.08070(8) 0.41307(11) 0.0337(4) Uani 1 1 d . . .
O3 O 0.66451(13) 0.06928(8) 0.18070(11) 0.0338(4) Uani 1 1 d . . .
O4 O 0.88051(14) -0.18983(8) 0.29294(11) 0.0323(4) Uani 1 1 d . . .
O5 O 0.11504(13) 0.34498(8) 1.20740(11) 0.0320(4) Uani 1 1 d . . .
O6 O 0.32645(13) 0.08671(8) 1.08742(12) 0.0343(4) Uani 1 1 d . . .
O7 O -0.17267(14) 0.32051(8) 0.99690(12) 0.0328(4) Uani 1 1 d . . .
O8 O 0.01533(13) 0.04942(8) 0.89706(11) 0.0306(4) Uani 1 1 d . . .
N1 N 1.07059(16) 0.11837(10) 0.31247(14) 0.0329(5) Uani 1 1 d . . .
N2 N 0.90474(17) 0.07385(10) 0.33735(16) 0.0365(5) Uani 1 1 d . . .
N3 N 1.16142(16) 0.00884(11) 0.30959(15) 0.0372(5) Uani 1 1 d . . .
N4 N 1.00264(16) -0.03210(10) 0.35942(14) 0.0340(5) Uani 1 1 d . . .
N5 N 0.72676(15) 0.01609(9) 0.31998(13) 0.0264(5) Uani 1 1 d . . .
N6 N 0.61637(16) -0.04020(10) 0.21585(14) 0.0328(5) Uani 1 1 d . . .
N7 N 0.82514(15) -0.08900(9) 0.35650(13) 0.0246(4) Uani 1 1 d . . .
N8 N 0.70040(16) -0.14658(9) 0.26590(14) 0.0289(5) Uani 1 1 d . . .
N9 N 0.28776(15) 0.29213(9) 1.19572(12) 0.0229(4) Uani 1 1 d . . .
N10 N 0.16459(15) 0.28938(9) 1.07086(13) 0.0250(5) Uani 1 1 d . . .
N11 N 0.38342(16) 0.19215(9) 1.13913(14) 0.0277(5) Uani 1 1 d . . .
N12 N 0.24909(15) 0.18389(9) 1.02334(13) 0.0256(5) Uani 1 1 d . . .
N13 N -0.01950(15) 0.24918(9) 1.01586(13) 0.0259(5) Uani 1 1 d . . .
N14 N -0.19106(15) 0.20913(9) 1.04119(13) 0.0263(5) Uani 1 1 d . . .
N15 N 0.06253(15) 0.13677(9) 1.00097(13) 0.0258(5) Uani 1 1 d . . .
N16 N -0.11613(15) 0.10102(9) 0.98872(12) 0.0244(4) Uani 1 1 d . . .
C1 C 0.96982(19) 0.12941(12) 0.35249(15) 0.0246(5) Uani 1 1 d . . .
C2 C 1.11702(19) -0.03867(12) 0.36529(16) 0.0260(5) Uani 1 1 d . . .
C3 C 1.07698(19) 0.05302(11) 0.26749(16) 0.0248(5) Uani 1 1 d . . .
H3A H 1.0830 0.0568 0.1967 0.030 Uiso 1 1 calc R . .
C4 C 0.96478(18) 0.02038(11) 0.29314(15) 0.0222(5) Uani 1 1 d . . .
H4A H 0.9220 0.0019 0.2356 0.027 Uiso 1 1 calc R . .
C5 C 0.66829(18) 0.01982(13) 0.23171(16) 0.0270(6) Uani 1 1 d . . .
C6 C 0.80929(19) -0.14659(12) 0.30340(15) 0.0245(5) Uani 1 1 d . . .
C7 C 0.72224(19) -0.05012(11) 0.36221(16) 0.0266(5) Uani 1 1 d . . .
H7A H 0.6955 -0.0487 0.4288 0.032 Uiso 1 1 calc R . .
C8 C 0.63798(19) -0.08808(11) 0.29272(16) 0.0267(5) Uani 1 1 d . . .
H8A H 0.5672 -0.1004 0.3244 0.032 Uiso 1 1 calc R . .
C9 C 1.1565(2) 0.16970(12) 0.30711(17) 0.0291(6) Uani 1 1 d . . .
H9A H 1.1222 0.2139 0.3153 0.044 Uiso 1 1 calc R . .
H9B H 1.1901 0.1675 0.2446 0.044 Uiso 1 1 calc R . .
H9C H 1.2153 0.1624 0.3578 0.044 Uiso 1 1 calc R . .
C10 C 1.2818(2) 0.01604(14) 0.2983(2) 0.0498(8) Uani 1 1 d . . .
H10A H 1.3190 -0.0274 0.3089 0.075 Uiso 1 1 calc R . .
H10B H 1.3130 0.0486 0.3450 0.075 Uiso 1 1 calc R . .
H10C H 1.2948 0.0318 0.2335 0.075 Uiso 1 1 calc R . .
C11 C 0.78665(19) 0.07207(12) 0.36224(16) 0.0271(5) Uani 1 1 d . . .
H11A H 0.7832 0.0696 0.4327 0.032 Uiso 1 1 calc R . .
H11B H 0.7491 0.1141 0.3405 0.032 Uiso 1 1 calc R . .
C12 C 0.92731(18) -0.07360(12) 0.41241(15) 0.0259(5) Uani 1 1 d . . .
H12A H 0.9663 -0.1158 0.4312 0.031 Uiso 1 1 calc R . .
H12B H 0.9079 -0.0499 0.4715 0.031 Uiso 1 1 calc R . .
C13 C 0.5345(2) -0.05157(14) 0.13615(18) 0.0375(6) Uani 1 1 d . . .
H13A H 0.5032 -0.0085 0.1139 0.056 Uiso 1 1 calc R . .
H13B H 0.4735 -0.0803 0.1573 0.056 Uiso 1 1 calc R . .
H13C H 0.5719 -0.0736 0.0837 0.056 Uiso 1 1 calc R . .
C14 C 0.6472(2) -0.20492(12) 0.22192(17) 0.0330(6) Uani 1 1 d . . .
H14A H 0.7009 -0.2423 0.2237 0.049 Uiso 1 1 calc R . .
H14B H 0.6239 -0.1947 0.1553 0.049 Uiso 1 1 calc R . .
H14C H 0.5808 -0.2173 0.2570 0.049 Uiso 1 1 calc R . .
C15 C 0.18313(19) 0.31265(11) 1.16311(16) 0.0245(5) Uani 1 1 d . . .
C16 C 0.32051(18) 0.14779(12) 1.08431(16) 0.0256(5) Uani 1 1 d . . .
C17 C 0.35063(18) 0.26123(11) 1.12057(16) 0.0245(5) Uani 1 1 d . . .
H17A H 0.4167 0.2893 1.1039 0.029 Uiso 1 1 calc R . .
C18 C 0.26211(18) 0.25613(11) 1.03569(15) 0.0239(5) Uani 1 1 d . . .
H18A H 0.2889 0.2782 0.9768 0.029 Uiso 1 1 calc R . .
C19 C -0.13303(19) 0.26522(12) 1.01621(15) 0.0259(5) Uani 1 1 d . . .
C20 C -0.01120(18) 0.09167(11) 0.95570(15) 0.0237(5) Uani 1 1 d . . .
C21 C 0.00264(18) 0.18370(11) 1.05837(15) 0.0217(5) Uani 1 1 d . . .
H21A H 0.0394 0.1879 1.1240 0.026 Uiso 1 1 calc R . .
C22 C -0.11690(18) 0.15260(11) 1.06185(15) 0.0227(5) Uani 1 1 d . . .
H22A H -0.1297 0.1330 1.1262 0.027 Uiso 1 1 calc R . .
C23 C 0.3433(2) 0.32220(12) 1.28014(17) 0.0320(6) Uani 1 1 d . . .
H23A H 0.2959 0.3582 1.3037 0.048 Uiso 1 1 calc R . .
H23B H 0.4164 0.3406 1.2637 0.048 Uiso 1 1 calc R . .
H23C H 0.3549 0.2880 1.3300 0.048 Uiso 1 1 calc R . .
C24 C 0.4598(2) 0.17188(12) 1.21843(19) 0.0346(6) Uani 1 1 d . . .
H24A H 0.4875 0.1265 1.2070 0.052 Uiso 1 1 calc R . .
H24B H 0.4196 0.1725 1.2779 0.052 Uiso 1 1 calc R . .
H24C H 0.5238 0.2030 1.2239 0.052 Uiso 1 1 calc R . .
C25 C 0.06424(19) 0.30317(12) 1.01301(18) 0.0306(6) Uani 1 1 d . . .
H25A H 0.0847 0.3100 0.9460 0.037 Uiso 1 1 calc R . .
H25B H 0.0301 0.3453 1.0353 0.037 Uiso 1 1 calc R . .
C26 C 0.16790(18) 0.15385(12) 0.95621(16) 0.0274(6) Uani 1 1 d . . .
H26A H 0.2007 0.1127 0.9294 0.033 Uiso 1 1 calc R . .
H26B H 0.1513 0.1854 0.9028 0.033 Uiso 1 1 calc R . .
C27 C -0.31360(19) 0.20393(12) 1.03249(18) 0.0335(6) Uani 1 1 d . . .
H27A H -0.3470 0.2485 1.0396 0.050 Uiso 1 1 calc R . .
H27B H -0.3397 0.1742 1.0825 0.050 Uiso 1 1 calc R . .
H27C H -0.3366 0.1856 0.9695 0.050 Uiso 1 1 calc R . .
C28 C -0.20409(19) 0.05021(12) 0.97499(17) 0.0315(6) Uani 1 1 d . . .
H28A H -0.1705 0.0083 0.9533 0.047 Uiso 1 1 calc R . .
H28B H -0.2610 0.0658 0.9268 0.047 Uiso 1 1 calc R . .
H28C H -0.2398 0.0424 1.0356 0.047 Uiso 1 1 calc R . .
C51 C -0.0219(6) 0.4824(5) 0.9620(6) 0.099(3) Uani 0.50 1 d P A -1
H51A H -0.0562 0.5166 1.0015 0.148 Uiso 0.50 1 calc PR A -1
H51B H -0.0735 0.4442 0.9539 0.148 Uiso 0.50 1 calc PR A -1
H51C H -0.0074 0.5013 0.8992 0.148 Uiso 0.50 1 calc PR A -1
O51 O 0.0904(5) 0.4587(3) 1.0115(5) 0.1024(18) Uani 0.50 1 d P A -1
H51 H 0.0884 0.4170 1.0195 0.154 Uiso 0.50 1 calc PR A -1

loop_
_atom_site_aniso_label
_atom_site_aniso_U_11
_atom_site_aniso_U_22
_atom_site_aniso_U_33
_atom_site_aniso_U_23
_atom_site_aniso_U_13
_atom_site_aniso_U_12
O1 0.0393(10) 0.0164(9) 0.0337(9) -0.0048(7) 0.0058(7) 0.0027(7)
O2 0.0364(10) 0.0325(10) 0.0311(9) -0.0040(8) -0.0081(7) 0.0089(8)
O3 0.0383(10) 0.0293(10) 0.0338(9) 0.0071(8) 0.0009(8) 0.0041(8)
O4 0.0358(10) 0.0251(10) 0.0364(10) 0.0001(8) 0.0044(8) 0.0063(8)
O5 0.0284(9) 0.0281(10) 0.0401(10) -0.0045(8) 0.0087(8) 0.0036(8)
O6 0.0347(10) 0.0183(10) 0.0501(11) -0.0061(8) 0.0031(8) 0.0000(7)
O7 0.0366(10) 0.0213(10) 0.0395(10) 0.0010(8) -0.0086(8) 0.0038(8)
O8 0.0367(10) 0.0265(10) 0.0289(9) -0.0098(8) 0.0042(7) -0.0026(7)
N1 0.0325(11) 0.0193(11) 0.0482(13) -0.0105(10) 0.0142(10) -0.0074(9)
N2 0.0314(12) 0.0224(12) 0.0573(14) -0.0156(10) 0.0178(10) -0.0049(9)
N3 0.0253(11) 0.0352(13) 0.0514(13) 0.0085(11) 0.0056(10) 0.0031(10)
N4 0.0256(11) 0.0324(13) 0.0432(12) 0.0161(10) -0.0061(9) -0.0007(9)
N5 0.0312(11) 0.0191(11) 0.0289(10) 0.0004(9) 0.0007(8) -0.0013(9)
N6 0.0337(12) 0.0297(12) 0.0338(12) 0.0022(10) -0.0101(9) -0.0044(10)
N7 0.0270(10) 0.0188(11) 0.0280(10) -0.0014(9) 0.0007(8) -0.0003(8)
N8 0.0288(11) 0.0208(11) 0.0372(12) -0.0061(9) 0.0022(9) -0.0011(9)
N9 0.0241(10) 0.0198(11) 0.0249(10) -0.0047(8) 0.0021(8) -0.0011(8)
N10 0.0237(10) 0.0227(11) 0.0280(10) -0.0045(9) -0.0040(8) -0.0010(8)
N11 0.0269(11) 0.0204(11) 0.0352(11) -0.0035(9) -0.0033(9) -0.0002(9)
N12 0.0287(11) 0.0215(11) 0.0267(10) -0.0057(9) 0.0013(8) -0.0031(9)
N13 0.0244(11) 0.0190(11) 0.0334(11) 0.0039(9) -0.0056(8) -0.0017(8)
N14 0.0243(10) 0.0224(11) 0.0323(11) -0.0008(9) 0.0019(8) 0.0007(9)
N15 0.0271(10) 0.0248(12) 0.0258(10) -0.0078(9) 0.0041(8) -0.0051(9)
N16 0.0253(10) 0.0225(11) 0.0254(10) -0.0051(8) 0.0005(8) -0.0038(8)
C1 0.0310(13) 0.0207(14) 0.0219(12) 0.0025(11) 0.0008(10) -0.0007(11)
C2 0.0294(13) 0.0251(14) 0.0229(12) -0.0072(11) -0.0039(10) 0.0013(11)
C3 0.0307(13) 0.0203(13) 0.0236(12) -0.0042(10) 0.0028(10) 0.0013(10)
C4 0.0277(12) 0.0181(13) 0.0208(11) -0.0038(10) 0.0028(9) 0.0011(10)
C5 0.0226(12) 0.0302(15) 0.0285(13) -0.0017(12) 0.0043(10) 0.0044(11)
C6 0.0303(13) 0.0191(14) 0.0247(12) 0.0025(10) 0.0056(10) -0.0023(11)
C7 0.0299(13) 0.0230(14) 0.0273(12) 0.0007(10) 0.0063(10) -0.0014(10)
C8 0.0268(12) 0.0248(14) 0.0290(13) -0.0014(11) 0.0060(10) -0.0035(10)
C9 0.0297(13) 0.0271(14) 0.0305(13) 0.0002(11) -0.0001(10) -0.0040(11)
C10 0.0281(15) 0.0381(17) 0.084(2) 0.0015(16) 0.0115(14) 0.0025(13)
C11 0.0295(13) 0.0202(14) 0.0317(13) -0.0047(10) 0.0031(10) 0.0008(10)
C12 0.0293(13) 0.0233(14) 0.0248(12) 0.0032(10) -0.0016(10) 0.0005(10)
C13 0.0323(14) 0.0425(17) 0.0368(14) -0.0049(12) -0.0085(11) 0.0014(12)
C14 0.0360(14) 0.0280(15) 0.0352(14) -0.0055(11) 0.0052(11) -0.0070(11)
C15 0.0254(13) 0.0173(13) 0.0313(13) -0.0006(10) 0.0054(10) -0.0044(10)
C16 0.0255(13) 0.0208(15) 0.0311(13) -0.0031(11) 0.0086(10) -0.0021(10)
C17 0.0239(12) 0.0189(13) 0.0311(13) -0.0026(10) 0.0048(10) -0.0028(10)
C18 0.0281(13) 0.0197(13) 0.0240(12) -0.0013(10) 0.0032(10) -0.0050(10)
C19 0.0319(14) 0.0249(15) 0.0202(12) -0.0044(10) -0.0049(10) 0.0011(11)
C20 0.0303(13) 0.0177(13) 0.0227(12) 0.0010(10) -0.0022(10) -0.0021(10)
C21 0.0265(12) 0.0203(13) 0.0181(11) -0.0005(10) -0.0008(9) 0.0009(10)
C22 0.0266(12) 0.0210(13) 0.0202(11) -0.0021(10) -0.0018(9) -0.0013(10)
C23 0.0377(14) 0.0283(15) 0.0296(13) -0.0045(11) -0.0011(11) 0.0020(11)
C24 0.0248(13) 0.0300(15) 0.0484(16) -0.0013(12) -0.0039(11) 0.0030(11)
C25 0.0276(13) 0.0237(14) 0.0398(14) 0.0054(11) -0.0044(11) -0.0041(11)
C26 0.0296(13) 0.0289(14) 0.0239(12) -0.0084(10) 0.0044(10) -0.0065(11)
C27 0.0290(14) 0.0293(15) 0.0424(15) -0.0019(12) 0.0036(11) 0.0011(11)
C28 0.0312(14) 0.0255(14) 0.0376(14) -0.0035(11) 0.0002(11) -0.0063(11)
C51 0.062(5) 0.117(8) 0.114(8) -0.006(6) -0.016(5) 0.014(5)
O51 0.126(5) 0.076(4) 0.105(4) 0.008(4) 0.004(4) -0.006(4)

loop_
_atom_type_symbol
_atom_type_description
_atom_type_scat_dispersion_real
_atom_type_scat_dispersion_imag
_atom_type_scat_source
C C 0.0033 0.0016 'International Tables Vol C Tables 4.2.6.8 and 6.1.1.4'
H H 0.0000 0.0000 'International Tables Vol C Tables 4.2.6.8 and 6.1.1.4'
N N 0.0061 0.0033 'International Tables Vol C Tables 4.2.6.8 and 6.1.1.4'
O O 0.0106 0.0060 'International Tables Vol C Tables 4.2.6.8 and 6.1.1.4'

loop_
_geom_angle_atom_site_label_1
_geom_angle_atom_site_label_2
_geom_angle_atom_site_label_3
_geom_angle
C1 N1 C9 122.70(19)
C1 N1 C3 112.93(18)
C9 N1 C3 124.06(19)
C1 N2 C4 112.42(18)
C1 N2 C11 121.72(19)
C4 N2 C11 125.84(18)
C2 N3 C3 112.51(19)
C2 N3 C10 123.1(2)
C3 N3 C10 124.3(2)
C2 N4 C12 123.52(19)
C2 N4 C4 112.48(19)
C12 N4 C4 123.99(18)
C5 N5 C11 122.67(19)
C5 N5 C7 112.64(18)
C11 N5 C7 124.68(18)
C5 N6 C8 113.38(18)
C5 N6 C13 122.7(2)
C8 N6 C13 123.4(2)
C6 N7 C12 124.00(19)
C6 N7 C7 112.55(18)
C12 N7 C7 122.83(18)
C6 N8 C8 112.77(18)
C6 N8 C14 123.06(19)
C8 N8 C14 122.92(18)
C15 N9 C23 121.05(18)
C15 N9 C17 112.07(18)
C23 N9 C17 122.31(18)
C15 N10 C25 123.60(19)
C15 N10 C18 112.45(17)
C25 N10 C18 123.61(18)
C16 N11 C17 112.34(18)
C16 N11 C24 123.33(19)
C17 N11 C24 123.47(18)
C16 N12 C26 123.9(2)
C16 N12 C18 112.68(18)
C26 N12 C18 123.44(19)
C19 N13 C21 111.21(18)
C19 N13 C25 119.36(19)
C21 N13 C25 124.22(18)
C19 N14 C22 112.26(18)
C19 N14 C27 123.35(19)
C22 N14 C27 123.65(18)
C20 N15 C21 111.02(17)
C20 N15 C26 119.17(17)
C21 N15 C26 122.76(18)
C20 N16 C22 112.01(17)
C20 N16 C28 121.28(19)
C22 N16 C28 123.70(18)
O1 C1 N1 126.3(2)
O1 C1 N2 125.8(2)
N1 C1 N2 107.84(19)
O2 C2 N3 125.7(2)
O2 C2 N4 126.0(2)
N3 C2 N4 108.3(2)
N3 C3 N1 115.05(19)
N3 C3 C4 103.74(18)
N1 C3 C4 102.35(17)
N2 C4 N4 113.73(18)
N2 C4 C3 103.82(17)
N4 C4 C3 102.14(17)
O3 C5 N6 128.0(2)
O3 C5 N5 124.6(2)
N6 C5 N5 107.4(2)
O4 C6 N8 126.8(2)
O4 C6 N7 125.3(2)
N8 C6 N7 107.91(19)
N5 C7 N7 114.58(18)
N5 C7 C8 102.97(18)
N7 C7 C8 102.76(17)
N8 C8 N6 114.41(18)
N8 C8 C7 103.57(18)
N6 C8 C7 103.12(18)
N5 C11 N2 112.41(18)
N7 C12 N4 111.51(18)
O5 C15 N9 126.9(2)
O5 C15 N10 124.9(2)
N9 C15 N10 108.16(19)
O6 C16 N11 126.6(2)
O6 C16 N12 125.3(2)
N11 C16 N12 108.1(2)
N11 C17 N9 114.50(18)
N11 C17 C18 103.89(17)
N9 C17 C18 103.29(17)
N10 C18 N12 114.40(18)
N10 C18 C17 103.43(17)
N12 C18 C17 102.67(18)
O7 C19 N14 126.9(2)
O7 C19 N13 124.8(2)
N14 C19 N13 108.3(2)
O8 C20 N16 126.1(2)
O8 C20 N15 125.0(2)
N16 C20 N15 108.80(19)
N15 C21 N13 116.02(18)
N15 C21 C22 103.56(17)
N13 C21 C22 103.05(17)
N14 C22 N16 115.85(17)
N14 C22 C21 103.24(17)
N16 C22 C21 102.89(17)
N10 C25 N13 112.83(18)
N12 C26 N15 111.95(17)

loop_
_geom_bond_atom_site_label_1
_geom_bond_atom_site_label_2
_geom_bond_distance
O1 C1 1.223(3)
O2 C2 1.231(3)
O3 C5 1.217(3)
O4 C6 1.221(3)
O5 C15 1.226(3)
O6 C16 1.221(3)
O7 C19 1.224(3)
O8 C20 1.228(3)
N1 C1 1.363(3)
N1 C9 1.449(3)
N1 C3 1.451(3)
N2 C1 1.361(3)
N2 C4 1.440(3)
N2 C11 1.461(3)
N3 C2 1.351(3)
N3 C3 1.438(3)
N3 C10 1.452(3)
N4 C2 1.361(3)
N4 C12 1.449(3)
N4 C4 1.455(3)
N5 C5 1.388(3)
N5 C11 1.435(3)
N5 C7 1.449(3)
N6 C5 1.360(3)
N6 C8 1.452(3)
N6 C13 1.459(3)
N7 C6 1.376(3)
N7 C12 1.442(3)
N7 C7 1.452(3)
N8 C6 1.369(3)
N8 C8 1.442(3)
N8 C14 1.446(3)
N9 C15 1.363(3)
N9 C23 1.453(3)
N9 C17 1.457(3)
N10 C15 1.379(3)
N10 C25 1.432(3)
N10 C18 1.441(3)
N11 C16 1.368(3)
N11 C17 1.452(3)
N11 C24 1.454(3)
N12 C16 1.375(3)
N12 C26 1.441(3)
N12 C18 1.459(3)
N13 C19 1.384(3)
N13 C21 1.454(3)
N13 C25 1.467(3)
N14 C19 1.368(3)
N14 C22 1.450(3)
N14 C27 1.456(3)
N15 C20 1.385(3)
N15 C21 1.444(3)
N15 C26 1.466(3)
N16 C20 1.362(3)
N16 C22 1.452(3)
N16 C28 1.460(3)
C3 C4 1.540(3)
C7 C8 1.556(3)
C17 C18 1.549(3)
C21 C22 1.550(3)
C51 O51 1.545(9)
